data_7701171
loop_
_publ_author_name
'Delorme, Marion'
'Punter, Alexander'
'Oliveira, Raquel'
'Aubert, Corinne'
'Carissan, Yannick'
'Parrain, Jean-Luc'
'Amatore, Muriel'
'Nava, Paola'
'Commeiras, Laurent'

_publ_section_title
;
 When cobalt-mediated [2 + 2 + 2] cycloaddition reaction dares go astray:
 synthesis of unprecedented cobalt(iii)-complexes.
;
_journal_issue 42
_journal_name_full 'Dalton transactions (Cambridge, England : 2003)'
_journal_page_first 15767
_journal_page_last 15771
_journal_paper_doi 10.1039/c9dt03311d
_journal_volume 48
_journal_year 2019
_chemical_formula_moiety '2(C29 H33 N O8 S)'
_chemical_formula_sum 'C58 H66 N2 O16 S2'
_chemical_formula_weight 1111.24
_space_group_crystal_system monoclinic
_space_group_IT_number 14
_space_group_name_Hall '-P 2yn'
_space_group_name_H-M_alt 'P 1 21/n 1'
_symmetry_space_group_name_Hall '-P 2yn'
_symmetry_space_group_name_H-M 'P 1 21/n 1'
_atom_sites_solution_hydrogens geom
_atom_sites_solution_primary dual
_audit_creation_date 2017-10-19
_audit_creation_method
;
Olex2 1.2
(compiled 2017.08.10 svn.r3461 for OlexSys, GUI svn.r5381)
;
_audit_update_record
;
2018-07-05 deposited with the CCDC.    2019-09-16 downloaded from the CCDC.
;
_cell_angle_alpha 90
_cell_angle_beta 97.645(4)
_cell_angle_gamma 90
_cell_formula_units_Z 4
_cell_length_a 12.7863(5)
_cell_length_b 16.4081(6)
_cell_length_c 27.3047(12)
_cell_measurement_reflns_used 12770
_cell_measurement_temperature 293
_cell_measurement_theta_max 27.9300
_cell_measurement_theta_min 3.8850
_cell_volume 5677.6(4)
_computing_cell_refinement 'CrysAlisPro 1.171.39.18b (Rigaku OD, 2015)'
_computing_data_collection 'CrysAlisPro 1.171.39.18b (Rigaku OD, 2015)'
_computing_data_reduction 'CrysAlisPro 1.171.39.18b (Rigaku OD, 2015)'
_computing_molecular_graphics 'Olex2 (Dolomanov et al., 2009)'
_computing_publication_material 'Olex2 (Dolomanov et al., 2009)'
_computing_structure_refinement 'ShelXL (Sheldrick, 2015)'
_computing_structure_solution 'ShelXT (Sheldrick, 2015)'
_diffrn_ambient_temperature 293
_diffrn_detector 'CCD plate'
_diffrn_detector_area_resol_mean 5.3048
_diffrn_detector_type AtlasS2
_diffrn_measured_fraction_theta_full 0.984
_diffrn_measured_fraction_theta_max 0.858
_diffrn_measurement_details
;
List of Runs (angles in degrees, time in seconds):

  # Type    Start    End  Width  t~exp~   \w     \q     \k     \f   Frames
#--------------------------------------------------------------------------
  1  \w     51.00  77.00   1.00   60.00    --    8.41  57.00-180.00   26
  2  \w    -48.00  18.00   1.00   60.00    --    8.41 -38.00  90.00   66
  3  \w    -16.00  82.00   1.00   60.00    --    8.41  38.00-180.00   98
  4  \w    -57.00  12.00   1.00   60.00    --    8.41 -38.00  30.00   69
  5  \w    -15.00  74.00   1.00   60.00    --    8.41  77.00 -90.00   89
  6  \w     15.00  41.00   1.00   60.00    --    8.41  57.00-180.00   26
;
_diffrn_measurement_device 'four-circle diffractometer'
_diffrn_measurement_device_type 'SuperNova, Dual, Cu at home/near, AtlasS2'
_diffrn_measurement_method '\w scans'
_diffrn_orient_matrix_type 'CrysAlisPro convention (1999,Acta A55,543-557)'
_diffrn_orient_matrix_UB_11 0.0134771000
_diffrn_orient_matrix_UB_12 -0.0315098000
_diffrn_orient_matrix_UB_13 0.0174738000
_diffrn_orient_matrix_UB_21 0.0048943000
_diffrn_orient_matrix_UB_22 0.0291295000
_diffrn_orient_matrix_UB_23 0.0193736000
_diffrn_orient_matrix_UB_31 -0.0541089000
_diffrn_orient_matrix_UB_32 -0.0052163000
_diffrn_orient_matrix_UB_33 0.0024953000
_diffrn_radiation_monochromator mirror
_diffrn_radiation_probe x-ray
_diffrn_radiation_type MoK\a
_diffrn_radiation_wavelength 0.71073
_diffrn_reflns_av_R_equivalents 0.0449
_diffrn_reflns_av_unetI/netI 0.0442
_diffrn_reflns_Laue_measured_fraction_full 0.984
_diffrn_reflns_Laue_measured_fraction_max 0.858
_diffrn_reflns_limit_h_max 16
_diffrn_reflns_limit_h_min -14
_diffrn_reflns_limit_k_max 21
_diffrn_reflns_limit_k_min -22
_diffrn_reflns_limit_l_max 35
_diffrn_reflns_limit_l_min -30
_diffrn_reflns_number 53741
_diffrn_reflns_point_group_measured_fraction_full 0.984
_diffrn_reflns_point_group_measured_fraction_max 0.858
_diffrn_reflns_theta_full 26.000
_diffrn_reflns_theta_max 28.570
_diffrn_reflns_theta_min 3.257
_diffrn_source 'micro-focus sealed X-ray tube'
_diffrn_source_type 'SuperNova (Mo) X-ray Source'
_exptl_absorpt_coefficient_mu 0.164
_exptl_absorpt_correction_T_max 1.00000
_exptl_absorpt_correction_T_min 0.55394
_exptl_absorpt_correction_type multi-scan
_exptl_absorpt_process_details
;
CrysAlisPro 1.171.39.18b (Rigaku Oxford Diffraction, 2015)
Empirical absorption correction using spherical harmonics,
 implemented in SCALE3 ABSPACK scaling algorithm.
;
_exptl_crystal_colour colourless
_exptl_crystal_colour_primary colourless
_exptl_crystal_density_diffrn 1.300
_exptl_crystal_description prism
_exptl_crystal_F_000 2352
_exptl_crystal_size_max 0.38
_exptl_crystal_size_mid 0.34
_exptl_crystal_size_min 0.12
_refine_diff_density_max 0.534
_refine_diff_density_min -0.538
_refine_diff_density_rms 0.058
_refine_ls_extinction_method none
_refine_ls_goodness_of_fit_ref 1.032
_refine_ls_hydrogen_treatment constr
_refine_ls_matrix_type full
_refine_ls_number_parameters 711
_refine_ls_number_reflns 12419
_refine_ls_number_restraints 39
_refine_ls_restrained_S_all 1.049
_refine_ls_R_factor_all 0.1280
_refine_ls_R_factor_gt 0.0791
_refine_ls_shift/su_max 0.000
_refine_ls_shift/su_mean 0.000
_refine_ls_structure_factor_coef Fsqd
_refine_ls_weighting_details 'w=1/[\s^2^(Fo^2^)+(0.0702P)^2^+9.6164P] where P=(Fo^2^+2Fc^2^)/3'
_refine_ls_weighting_scheme calc
_refine_ls_wR_factor_gt 0.1878
_refine_ls_wR_factor_ref 0.2152
_reflns_Friedel_coverage 0.000
_reflns_number_gt 7387
_reflns_number_total 12419
_reflns_threshold_expression 'I > 2\s(I)'
_cod_data_source_file c9dt03311d2.cif
_cod_data_source_block mdl606
_cod_depositor_comments 'Adding full bibliography for 7701168--7701171.cif.'
_cod_database_code 7701171
_shelx_shelxl_version_number 2016/4
_chemical_oxdiff_formula 'c30 h30 o10 s1'
_shelx_space_group_comment
;
The symmetry employed for this shelxl refinement is uniquely defined
by the following loop, which should always be used as a source of
symmetry information in preference to the above space-group names.
They are only intended as comments.
;
_shelx_estimated_absorpt_t_max 0.981
_shelx_estimated_absorpt_t_min 0.940
_reflns_odcompleteness_completeness 99.68
_reflns_odcompleteness_iscentric 1
_reflns_odcompleteness_theta 24.66
_olex2_refinement_description
;
1. Fixed Uiso
 At 1.2 times of:
  All C(H) groups, All C(H,H) groups, All C(H,H,H,H) groups
 At 1.5 times of:
  All C(H,H,H) groups, All O(H) groups
2. Restrained distances
 C58-C59
 1.54 with sigma of 0.02
 C28-C29
 1.54 with sigma of 0.02
 C28-C30
 1.54 with sigma of 0.02
3. Uiso/Uaniso restraints and constraints
C34 \\sim C37: within 1.7A with sigma of 0.002 and sigma for terminal atoms of
0.004
C34 \\sim C35: within 1.7A with sigma of 0.002 and sigma for terminal atoms of
0.004
C28 \\sim C29: within 1.7A with sigma of 0.002 and sigma for terminal atoms of
0.004
C28 \\sim C30: within 1.7A with sigma of 0.002 and sigma for terminal atoms of
0.004
C25 \\sim C26: within 1.7A with sigma of 0.002 and sigma for terminal atoms of
0.004
C4 \\sim C7: within 1.7A with sigma of 0.002 and sigma for terminal atoms of
0.004
4. Others
 Fixed Sof: H28C(0.5) H28D(0.5) H28A(0.5) H28B(0.5) C29(0.5) H29A(0.5)
 H29B(0.5) H29C(0.5) C30(0.5) H30A(0.5) H30B(0.5) H30C(0.5) H58A(0.3) H58B(0.3)
 H58C(0.7) H58D(0.7) C59(0.3) H59A(0.3) H59B(0.3) H59C(0.3) C60(0.7) H60A(0.7)
 H60B(0.7) H60C(0.7)
5.a Ternary CH refined with riding coordinates:
 C14(H14), C44(H44)
5.b Secondary CH2 refined with riding coordinates:
 C8(H8A,H8B), C15(H15A,H15B), C19(H19A,H19B), C25(H25A,H25B), C28(H28C,H28D),
 C28(H28A,H28B), C38(H38A,H38B), C45(H45A,H45B), C49(H49A,H49B), C55(H55A,H55B),
  C58(H58A,H58B), C58(H58C,H58D)
5.c Aromatic/amide H refined with riding coordinates:
 C6(H6), C5(H5), C3(H3), C2(H2), C11(H11), C21(H21), C36(H36), C35(H35),
 C33(H33), C32(H32), C41(H41), C51(H51)
5.d Fitted hexagon refined as free rotating group:
 C1(C6,C5,C4,C3,C2), C31(C36,C35,C34,C33,C32)
5.e Idealised Me refined as rotating group:
 C7(H7A,H7B,H7C), C16(H16A,H16B,H16C), C23(H23A,H23B,H23C), C26(H26A,H26B,
 H26C), C29(H29A,H29B,H29C), C30(H30A,H30B,H30C), C37(H37A,H37B,H37C), C46(H46A,
 H46B,H46C), C53(H53A,H53B,H53C), C56(H56A,H56B,H56C), C59(H59A,H59B,H59C),
 C60(H60A,H60B,H60C)
5.f Idealised tetrahedral OH refined as rotating group:
 O4(H4), O12(H12)
;
_olex2_submission_special_instructions 'No special instructions were received'
_oxdiff_exptl_absorpt_empirical_details
;
Empirical correction (ABSPACK) includes:
- Absorption correction using spherical harmonics
- Frame scaling
;
_oxdiff_exptl_absorpt_empirical_full_max 1.514
_oxdiff_exptl_absorpt_empirical_full_min 0.562

loop_
_space_group_symop_operation_xyz
'x, y, z'
'-x+1/2, y+1/2, -z+1/2'
'-x, -y, -z'
'x-1/2, -y-1/2, z-1/2'

loop_
_atom_site_label
_atom_site_type_symbol
_atom_site_fract_x
_atom_site_fract_y
_atom_site_fract_z
_atom_site_U_iso_or_equiv
_atom_site_adp_type
_atom_site_occupancy
_atom_site_site_symmetry_order
_atom_site_calc_flag
_atom_site_refinement_flags_posn
_atom_site_refinement_flags_adp
_atom_site_refinement_flags_occupancy
_atom_site_disorder_assembly
_atom_site_disorder_group
S1 S 0.99485(7) 0.77090(6) 0.14210(3) 0.0442(2) Uani 1 1 d . . . . .
O1 O 1.0977(2) 0.74111(19) 0.16003(11) 0.0625(8) Uani 1 1 d . . . . .
O2 O 0.9827(2) 0.83368(17) 0.10559(10) 0.0580(7) Uani 1 1 d . . . . .
O3 O 1.03677(18) 0.86822(16) 0.30625(10) 0.0534(7) Uani 1 1 d . . . . .
O4 O 0.64471(17) 0.93159(15) 0.20937(9) 0.0431(6) Uani 1 1 d . . . . .
H4 H 0.669903 0.964619 0.191667 0.065 Uiso 1 1 calc GR . . . .
O5 O 0.7883(2) 0.55256(17) 0.35649(11) 0.0640(8) Uani 1 1 d . . . . .
O6 O 0.6890(2) 0.59943(15) 0.41164(10) 0.0584(7) Uani 1 1 d . . . . .
O7 O 0.8032(3) 0.7814(2) 0.44742(13) 0.0972(12) Uani 1 1 d . . . . .
O8 O 0.9179(2) 0.6823(2) 0.44073(11) 0.0756(9) Uani 1 1 d . . . . .
N1 N 0.9451(2) 0.80659(17) 0.18914(10) 0.0390(7) Uani 1 1 d . . . . .
C1 C 0.9184(2) 0.68764(14) 0.11922(11) 0.0473(9) Uani 1 1 d . . . . .
C6 C 0.8158(2) 0.69852(18) 0.09608(13) 0.0837(16) Uani 1 1 d G . . . .
H6 H 0.788117 0.750774 0.091416 0.100 Uiso 1 1 calc R . . . .
C5 C 0.7546(2) 0.6313(3) 0.07992(15) 0.112(2) Uani 1 1 d G . . . .
H5 H 0.685951 0.638575 0.064436 0.134 Uiso 1 1 calc R . . . .
C4 C 0.7960(4) 0.5532(2) 0.08689(15) 0.131(2) Uani 1 1 d G U . . .
C3 C 0.8986(4) 0.54231(13) 0.11003(15) 0.134(3) Uani 1 1 d G . . . .
H3 H 0.926330 0.490049 0.114700 0.161 Uiso 1 1 calc R . . . .
C2 C 0.9598(3) 0.60953(18) 0.12620(12) 0.0919(19) Uani 1 1 d G . . . .
H2 H 1.028498 0.602248 0.141681 0.110 Uiso 1 1 calc R . . . .
C7 C 0.7277(7) 0.4796(4) 0.0727(3) 0.150(3) Uani 1 1 d . U . . .
H7A H 0.655964 0.496712 0.063625 0.226 Uiso 1 1 calc GR . . . .
H7B H 0.731564 0.442922 0.100278 0.226 Uiso 1 1 calc GR . . . .
H7C H 0.752239 0.452498 0.045253 0.226 Uiso 1 1 calc GR . . . .
C8 C 0.9456(3) 0.7558(2) 0.23405(12) 0.0390(8) Uani 1 1 d . . . . .
H8A H 1.016576 0.748385 0.251004 0.047 Uiso 1 1 calc R . . . .
H8B H 0.913754 0.702913 0.226282 0.047 Uiso 1 1 calc R . . . .
C9 C 0.8789(2) 0.80734(19) 0.26438(11) 0.0313(7) Uani 1 1 d . . . . .
C10 C 0.9446(2) 0.8790(2) 0.28882(12) 0.0368(7) Uani 1 1 d . . . . .
C11 C 0.8926(3) 0.9571(2) 0.29082(13) 0.0395(8) Uani 1 1 d . . . . .
H11 H 0.930591 0.999857 0.306918 0.047 Uiso 1 1 calc R . . . .
C12 C 0.7927(2) 0.97119(19) 0.27076(12) 0.0361(7) Uani 1 1 d . . . . .
C13 C 0.7252(2) 0.90258(19) 0.24608(12) 0.0329(7) Uani 1 1 d . . . . .
C14 C 0.7927(2) 0.83871(19) 0.22436(12) 0.0330(7) Uani 1 1 d . . . . .
H14 H 0.746990 0.792658 0.212954 0.040 Uiso 1 1 calc R . . . .
C15 C 0.8530(3) 0.8636(2) 0.18243(12) 0.0397(8) Uani 1 1 d . . . . .
H15A H 0.810809 0.856001 0.150526 0.048 Uiso 1 1 calc R . . . .
H15B H 0.875773 0.919998 0.185671 0.048 Uiso 1 1 calc R . . . .
C16 C 0.7446(3) 1.0542(2) 0.27274(15) 0.0492(9) Uani 1 1 d . . . . .
H16A H 0.789439 1.087877 0.295410 0.074 Uiso 1 1 calc GR . . . .
H16B H 0.676532 1.049638 0.283651 0.074 Uiso 1 1 calc GR . . . .
H16C H 0.737111 1.078375 0.240440 0.074 Uiso 1 1 calc GR . . . .
C17 C 0.6711(2) 0.86001(18) 0.28614(12) 0.0339(7) Uani 1 1 d . . . . .
C18 C 0.7214(2) 0.7987(2) 0.31208(12) 0.0354(7) Uani 1 1 d . . . . .
C19 C 0.6859(3) 0.7491(2) 0.35344(14) 0.0435(8) Uani 1 1 d . . . . .
H19A H 0.626892 0.714291 0.341129 0.052 Uiso 1 1 calc R . . . .
H19B H 0.665053 0.784256 0.378993 0.052 Uiso 1 1 calc R . . . .
C20 C 0.7844(3) 0.6970(2) 0.37381(13) 0.0410(8) Uani 1 1 d . . . . .
C21 C 0.8608(3) 0.7118(2) 0.33730(13) 0.0415(8) Uani 1 1 d . . . . .
H21 H 0.924718 0.684536 0.337762 0.050 Uiso 1 1 calc R . . . .
C22 C 0.8261(2) 0.76847(19) 0.30434(12) 0.0332(7) Uani 1 1 d . . . . .
C23 C 0.5642(3) 0.8900(2) 0.29469(16) 0.0494(9) Uani 1 1 d . . . . .
H23A H 0.564779 0.948440 0.296348 0.074 Uiso 1 1 calc GR . . . .
H23B H 0.546819 0.868142 0.325205 0.074 Uiso 1 1 calc GR . . . .
H23C H 0.512543 0.872594 0.267968 0.074 Uiso 1 1 calc GR . . . .
C24 C 0.7560(3) 0.6078(2) 0.37895(13) 0.0449(9) Uani 1 1 d . . . . .
C25 C 0.6510(5) 0.5170(3) 0.4193(2) 0.0927(16) Uani 1 1 d . U . . .
H25A H 0.632388 0.489571 0.387895 0.111 Uiso 1 1 calc R . . . .
H25B H 0.705059 0.485373 0.439193 0.111 Uiso 1 1 calc R . . . .
C26 C 0.5600(6) 0.5259(4) 0.4444(3) 0.1198(18) Uani 1 1 d . U . . .
H26A H 0.579558 0.553565 0.475234 0.180 Uiso 1 1 calc GR . . . .
H26B H 0.532314 0.473006 0.450563 0.180 Uiso 1 1 calc GR . . . .
H26C H 0.507165 0.556971 0.424213 0.180 Uiso 1 1 calc GR . . . .
C27 C 0.8343(3) 0.7268(3) 0.42491(15) 0.0528(10) Uani 1 1 d . . . . .
C28 C 0.9736(5) 0.7030(5) 0.4893(2) 0.117(2) Uani 1 1 d D U . . .
H28C H 0.965069 0.760938 0.494619 0.141 Uiso 0.5 1 calc R . P A 2
H28D H 0.939912 0.674458 0.514062 0.141 Uiso 0.5 1 calc R . P A 2
H28A H 0.925785 0.704789 0.514010 0.141 Uiso 0.5 1 calc R . P B 1
H28B H 1.009440 0.755030 0.488646 0.141 Uiso 0.5 1 calc R . P B 1
C29 C 1.0799(9) 0.6852(11) 0.4968(5) 0.118(3) Uani 0.5 1 d D U P C 2
H29A H 1.090176 0.628798 0.489449 0.177 Uiso 0.5 1 calc GR . P C 2
H29B H 1.107351 0.695783 0.530676 0.177 Uiso 0.5 1 calc GR . P C 2
H29C H 1.116045 0.718623 0.475614 0.177 Uiso 0.5 1 calc GR . P C 2
C30 C 1.0544(10) 0.6311(10) 0.4993(5) 0.119(3) Uani 0.5 1 d D U P C 1
H30A H 1.016839 0.581004 0.501949 0.179 Uiso 0.5 1 calc GR . P C 1
H30B H 1.100095 0.641082 0.529494 0.179 Uiso 0.5 1 calc GR . P C 1
H30C H 1.095672 0.627278 0.472444 0.179 Uiso 0.5 1 calc GR . P C 1
S2 S 0.49344(7) 0.67638(6) 0.14164(3) 0.0445(2) Uani 1 1 d . . . . .
O9 O 0.4765(2) 0.61493(17) 0.10464(10) 0.0623(8) Uani 1 1 d . . . . .
O10 O 0.59811(19) 0.70255(19) 0.15951(11) 0.0624(8) Uani 1 1 d . . . . .
O11 O 0.53657(18) 0.58102(17) 0.30530(10) 0.0535(7) Uani 1 1 d . . . . .
O12 O 0.14164(17) 0.51901(14) 0.21125(9) 0.0425(6) Uani 1 1 d . . . . .
H12 H 0.167264 0.491030 0.190985 0.064 Uiso 1 1 calc GR . . . .
O13 O 0.3186(3) 0.6717(2) 0.44764(13) 0.0890(11) Uani 1 1 d . . . . .
O14 O 0.4224(2) 0.7781(2) 0.43914(11) 0.0698(9) Uani 1 1 d . . . . .
O15 O 0.2866(2) 0.89916(16) 0.35423(11) 0.0602(7) Uani 1 1 d . . . . .
O16 O 0.1942(2) 0.85331(16) 0.41235(10) 0.0610(8) Uani 1 1 d . . . . .
N2 N 0.4417(2) 0.64211(17) 0.18865(10) 0.0399(7) Uani 1 1 d . . . . .
C31 C 0.42277(19) 0.76314(13) 0.12011(10) 0.0462(9) Uani 1 1 d . . . . .
C36 C 0.4719(2) 0.83876(17) 0.12559(11) 0.0683(12) Uani 1 1 d G . . . .
H36 H 0.542132 0.842432 0.139615 0.082 Uiso 1 1 calc R . . . .
C35 C 0.4161(3) 0.90891(13) 0.11012(13) 0.0981(15) Uani 1 1 d G U . . .
H35 H 0.448987 0.959508 0.113793 0.118 Uiso 1 1 calc R . . . .
C34 C 0.3112(3) 0.90343(17) 0.08917(14) 0.0998(14) Uani 1 1 d G U . . .
C33 C 0.26200(19) 0.8278(2) 0.08368(13) 0.0959(19) Uani 1 1 d G . . . .
H33 H 0.191783 0.824134 0.069657 0.115 Uiso 1 1 calc R . . . .
C32 C 0.3178(2) 0.75766(17) 0.09915(12) 0.0761(15) Uani 1 1 d G . . . .
H32 H 0.284927 0.707056 0.095479 0.091 Uiso 1 1 calc R . . . .
C37 C 0.2472(6) 0.9802(4) 0.0753(2) 0.1242(19) Uani 1 1 d . U . . .
H37A H 0.253244 1.016544 0.103083 0.186 Uiso 1 1 calc GR . . . .
H37B H 0.174459 0.965935 0.066012 0.186 Uiso 1 1 calc GR . . . .
H37C H 0.273592 1.006570 0.048037 0.186 Uiso 1 1 calc GR . . . .
C38 C 0.4449(3) 0.6938(2) 0.23369(12) 0.0386(8) Uani 1 1 d . . . . .
H38A H 0.413791 0.746934 0.226059 0.046 Uiso 1 1 calc R . . . .
H38B H 0.516371 0.700433 0.250227 0.046 Uiso 1 1 calc R . . . .
C39 C 0.3780(2) 0.64263(19) 0.26435(12) 0.0323(7) Uani 1 1 d . . . . .
C40 C 0.4441(2) 0.5711(2) 0.28866(12) 0.0361(7) Uani 1 1 d . . . . .
C41 C 0.3917(3) 0.4930(2) 0.29109(13) 0.0406(8) Uani 1 1 d . . . . .
H41 H 0.429910 0.450178 0.306951 0.049 Uiso 1 1 calc R . . . .
C42 C 0.2914(2) 0.47912(19) 0.27181(13) 0.0362(7) Uani 1 1 d . . . . .
C43 C 0.2236(2) 0.54816(19) 0.24747(12) 0.0331(7) Uani 1 1 d . . . . .
C44 C 0.2909(2) 0.61157(19) 0.22484(12) 0.0328(7) Uani 1 1 d . . . . .
H44 H 0.245347 0.657799 0.213722 0.039 Uiso 1 1 calc R . . . .
C45 C 0.3497(3) 0.5866(2) 0.18249(13) 0.0398(8) Uani 1 1 d . . . . .
H45A H 0.371671 0.530011 0.185409 0.048 Uiso 1 1 calc R . . . .
H45B H 0.306810 0.594767 0.150821 0.048 Uiso 1 1 calc R . . . .
C46 C 0.2428(3) 0.3964(2) 0.27459(15) 0.0488(9) Uani 1 1 d . . . . .
H46A H 0.229494 0.373390 0.242036 0.073 Uiso 1 1 calc GR . . . .
H46B H 0.177600 0.401155 0.288178 0.073 Uiso 1 1 calc GR . . . .
H46C H 0.290278 0.361723 0.295334 0.073 Uiso 1 1 calc GR . . . .
C47 C 0.1711(2) 0.59142(19) 0.28762(13) 0.0351(7) Uani 1 1 d . . . . .
C48 C 0.2234(2) 0.65255(19) 0.31344(12) 0.0343(7) Uani 1 1 d . . . . .
C49 C 0.1899(3) 0.7026(2) 0.35511(13) 0.0420(8) Uani 1 1 d . . . . .
H49A H 0.171072 0.667665 0.381214 0.050 Uiso 1 1 calc R . . . .
H49B H 0.129820 0.736726 0.343286 0.050 Uiso 1 1 calc R . . . .
C50 C 0.2875(3) 0.7555(2) 0.37397(13) 0.0395(8) Uani 1 1 d . . . . .
C51 C 0.3621(3) 0.7407(2) 0.33627(13) 0.0399(8) Uani 1 1 d . . . . .
H51 H 0.424955 0.768951 0.335579 0.048 Uiso 1 1 calc R . . . .
C52 C 0.3271(2) 0.68257(19) 0.30417(12) 0.0335(7) Uani 1 1 d . . . . .
C53 C 0.0646(3) 0.5621(2) 0.29692(16) 0.0491(9) Uani 1 1 d . . . . .
H53A H 0.012583 0.578738 0.270182 0.074 Uiso 1 1 calc GR . . . .
H53B H 0.047851 0.584943 0.327284 0.074 Uiso 1 1 calc GR . . . .
H53C H 0.065191 0.503680 0.299262 0.074 Uiso 1 1 calc GR . . . .
C54 C 0.3418(3) 0.7286(2) 0.42463(14) 0.0504(9) Uani 1 1 d . . . . .
C55 C 0.4846(5) 0.7612(4) 0.4867(2) 0.105(2) Uani 1 1 d . . . . .
H55A H 0.438301 0.751710 0.511487 0.126 Uiso 1 1 calc R . . . .
H55B H 0.527164 0.712761 0.484312 0.126 Uiso 1 1 calc R . . . .
C56 C 0.5515(6) 0.8301(5) 0.5004(2) 0.139(3) Uani 1 1 d . . . . .
H56A H 0.597777 0.838559 0.475893 0.208 Uiso 1 1 calc GR . . . .
H56B H 0.592675 0.819908 0.531834 0.208 Uiso 1 1 calc GR . . . .
H56C H 0.508865 0.877715 0.502600 0.208 Uiso 1 1 calc GR . . . .
C57 C 0.2579(3) 0.8445(2) 0.37821(13) 0.0432(8) Uani 1 1 d . . . . .
C58 C 0.1547(5) 0.9343(3) 0.42057(19) 0.0790(15) Uani 1 1 d D . . . .
H58A H 0.099296 0.931143 0.441526 0.095 Uiso 0.3 1 calc R . P D 1
H58B H 0.125416 0.958392 0.389298 0.095 Uiso 0.3 1 calc R . P D 1
H58C H 0.132377 0.960978 0.389226 0.095 Uiso 0.7 1 calc R . P E 2
H58D H 0.209639 0.966981 0.439046 0.095 Uiso 0.7 1 calc R . P E 2
C59 C 0.2492(15) 0.9893(10) 0.4464(7) 0.109(8) Uani 0.3 1 d D . P F 1
H59A H 0.277421 0.965482 0.477459 0.163 Uiso 0.3 1 calc GR . P F 1
H59B H 0.223480 1.043063 0.451824 0.163 Uiso 0.3 1 calc GR . P F 1
H59C H 0.303643 0.992483 0.425380 0.163 Uiso 0.3 1 calc GR . P F 1
C60 C 0.0634(8) 0.9252(6) 0.4491(4) 0.130(4) Uani 0.7 1 d . . P F 2
H60A H 0.008415 0.894708 0.429897 0.195 Uiso 0.7 1 calc GR . P F 2
H60B H 0.037230 0.978168 0.456231 0.195 Uiso 0.7 1 calc GR . P F 2
H60C H 0.085851 0.897009 0.479474 0.195 Uiso 0.7 1 calc GR . P F 2

loop_
_atom_site_aniso_label
_atom_site_aniso_U_11
_atom_site_aniso_U_22
_atom_site_aniso_U_33
_atom_site_aniso_U_23
_atom_site_aniso_U_13
_atom_site_aniso_U_12
S1 0.0426(5) 0.0487(5) 0.0437(5) -0.0005(4) 0.0142(4) 0.0008(4)
O1 0.0398(14) 0.082(2) 0.0685(19) -0.0029(16) 0.0157(13) 0.0086(14)
O2 0.0733(18) 0.0539(16) 0.0509(16) 0.0073(13) 0.0229(14) -0.0016(14)
O3 0.0325(13) 0.0573(16) 0.0666(18) -0.0011(14) -0.0072(12) -0.0009(12)
O4 0.0333(12) 0.0401(14) 0.0529(15) 0.0073(11) -0.0059(11) 0.0012(10)
O5 0.090(2) 0.0446(16) 0.0620(18) -0.0035(14) 0.0278(16) 0.0101(15)
O6 0.088(2) 0.0399(14) 0.0535(16) -0.0010(13) 0.0321(15) -0.0092(14)
O7 0.137(3) 0.071(2) 0.078(2) -0.031(2) -0.009(2) 0.023(2)
O8 0.067(2) 0.108(3) 0.0482(17) 0.0013(17) -0.0031(15) 0.0146(19)
N1 0.0419(16) 0.0403(16) 0.0359(15) 0.0024(13) 0.0089(12) 0.0045(13)
C1 0.058(2) 0.045(2) 0.041(2) -0.0067(17) 0.0144(17) -0.0011(18)
C6 0.058(3) 0.068(3) 0.123(5) -0.045(3) 0.004(3) 0.004(2)
C5 0.073(3) 0.123(5) 0.143(6) -0.078(5) 0.031(4) -0.031(4)
C4 0.218(7) 0.097(4) 0.082(4) -0.025(3) 0.036(4) -0.088(4)
C3 0.247(9) 0.053(3) 0.085(4) 0.007(3) -0.039(5) -0.016(5)
C2 0.148(5) 0.044(3) 0.072(3) -0.002(2) -0.029(3) 0.015(3)
C7 0.234(7) 0.112(4) 0.107(4) -0.025(3) 0.026(4) -0.094(5)
C8 0.0375(18) 0.0380(18) 0.0425(19) 0.0035(15) 0.0084(15) 0.0060(15)
C9 0.0293(16) 0.0323(16) 0.0320(17) 0.0023(13) 0.0032(13) 0.0033(13)
C10 0.0281(16) 0.0454(19) 0.0364(18) 0.0029(15) 0.0024(13) -0.0026(15)
C11 0.0340(17) 0.0348(17) 0.049(2) -0.0038(16) 0.0037(15) -0.0117(14)
C12 0.0361(17) 0.0301(16) 0.0422(19) 0.0013(15) 0.0060(14) -0.0021(14)
C13 0.0268(15) 0.0293(16) 0.0415(18) 0.0035(14) -0.0001(13) -0.0006(13)
C14 0.0306(16) 0.0310(16) 0.0367(17) 0.0005(14) 0.0015(13) -0.0012(13)
C15 0.0420(18) 0.0394(18) 0.0376(19) 0.0047(15) 0.0046(15) 0.0043(15)
C16 0.046(2) 0.0356(19) 0.065(3) -0.0054(18) 0.0057(18) -0.0020(16)
C17 0.0279(15) 0.0263(15) 0.048(2) -0.0003(14) 0.0060(14) -0.0023(13)
C18 0.0309(16) 0.0333(16) 0.0426(19) -0.0001(15) 0.0066(14) -0.0038(14)
C19 0.0417(19) 0.0405(19) 0.050(2) 0.0065(17) 0.0146(16) 0.0019(16)
C20 0.046(2) 0.0375(18) 0.041(2) 0.0022(16) 0.0134(16) 0.0055(16)
C21 0.0406(18) 0.0444(19) 0.041(2) 0.0056(16) 0.0112(15) 0.0094(16)
C22 0.0303(16) 0.0321(16) 0.0381(18) 0.0004(14) 0.0074(13) 0.0007(13)
C23 0.0337(18) 0.043(2) 0.074(3) 0.0060(19) 0.0151(18) 0.0024(16)
C24 0.060(2) 0.0379(19) 0.038(2) 0.0028(16) 0.0099(17) 0.0038(17)
C25 0.138(4) 0.053(2) 0.100(4) -0.002(2) 0.062(3) -0.035(3)
C26 0.158(5) 0.081(3) 0.131(4) -0.004(3) 0.057(4) -0.041(3)
C27 0.061(3) 0.049(2) 0.049(2) 0.0039(19) 0.0120(19) -0.002(2)
C28 0.089(4) 0.182(7) 0.073(3) 0.003(4) -0.017(3) 0.000(4)
C29 0.086(5) 0.183(8) 0.079(4) 0.000(5) -0.012(4) -0.005(5)
C30 0.089(5) 0.184(8) 0.078(4) 0.006(5) -0.014(4) 0.003(5)
S2 0.0434(5) 0.0465(5) 0.0463(5) 0.0026(4) 0.0159(4) 0.0022(4)
O9 0.083(2) 0.0562(17) 0.0526(17) -0.0087(14) 0.0293(15) 0.0017(15)
O10 0.0349(14) 0.083(2) 0.0712(19) 0.0105(16) 0.0136(13) 0.0013(14)
O11 0.0308(13) 0.0604(17) 0.0659(18) -0.0007(14) -0.0067(12) 0.0006(12)
O12 0.0347(12) 0.0396(13) 0.0506(15) -0.0101(11) -0.0035(11) -0.0015(10)
O13 0.116(3) 0.069(2) 0.076(2) 0.0326(19) -0.008(2) -0.020(2)
O14 0.076(2) 0.077(2) 0.0506(17) 0.0028(15) -0.0118(15) -0.0175(17)
O15 0.080(2) 0.0402(15) 0.0627(18) 0.0077(14) 0.0162(15) -0.0062(14)
O16 0.097(2) 0.0389(14) 0.0537(17) -0.0007(13) 0.0341(16) 0.0129(14)
N2 0.0420(16) 0.0372(15) 0.0419(16) -0.0005(13) 0.0104(13) -0.0047(13)
C31 0.048(2) 0.052(2) 0.040(2) 0.0031(17) 0.0110(16) -0.0044(18)
C36 0.090(3) 0.052(2) 0.058(3) -0.007(2) -0.013(2) -0.006(2)
C35 0.159(4) 0.056(2) 0.073(3) 0.003(2) -0.004(3) 0.027(3)
C34 0.160(4) 0.061(2) 0.075(3) 0.008(2) 0.002(3) 0.035(3)
C33 0.063(3) 0.119(5) 0.105(4) 0.041(4) 0.010(3) 0.022(3)
C32 0.048(2) 0.075(3) 0.103(4) 0.036(3) 0.002(2) -0.006(2)
C37 0.180(5) 0.085(3) 0.103(3) 0.012(3) 0.001(3) 0.047(3)
C38 0.0381(18) 0.0379(18) 0.0408(19) -0.0015(15) 0.0091(14) -0.0064(15)
C39 0.0289(15) 0.0320(16) 0.0364(17) -0.0014(14) 0.0061(13) -0.0016(13)
C40 0.0318(17) 0.0396(18) 0.0370(18) -0.0024(15) 0.0050(14) 0.0054(14)
C41 0.0358(18) 0.0367(18) 0.049(2) 0.0060(16) 0.0023(15) 0.0059(15)
C42 0.0336(17) 0.0314(16) 0.0440(19) 0.0005(15) 0.0067(14) 0.0044(14)
C43 0.0265(15) 0.0285(16) 0.0432(19) -0.0028(14) 0.0002(13) -0.0009(13)
C44 0.0313(16) 0.0276(15) 0.0387(18) -0.0011(14) 0.0018(13) -0.0011(13)
C45 0.0431(19) 0.0351(18) 0.042(2) -0.0001(15) 0.0067(15) -0.0026(15)
C46 0.051(2) 0.0325(18) 0.062(2) 0.0032(17) 0.0077(18) -0.0036(16)
C47 0.0257(15) 0.0315(16) 0.048(2) 0.0006(15) 0.0048(14) 0.0027(13)
C48 0.0298(16) 0.0314(16) 0.0426(19) 0.0012(14) 0.0079(14) 0.0021(13)
C49 0.0441(19) 0.0376(18) 0.046(2) -0.0073(16) 0.0139(16) -0.0036(16)
C50 0.0465(19) 0.0352(17) 0.0378(19) -0.0069(15) 0.0087(15) -0.0029(15)
C51 0.0392(18) 0.0367(18) 0.045(2) -0.0030(16) 0.0098(15) -0.0065(15)
C52 0.0306(16) 0.0339(17) 0.0362(18) 0.0001(14) 0.0052(13) 0.0016(13)
C53 0.0360(19) 0.042(2) 0.072(3) -0.0084(19) 0.0144(18) -0.0071(16)
C54 0.062(2) 0.044(2) 0.046(2) -0.0023(18) 0.0086(18) 0.0031(19)
C55 0.123(5) 0.116(5) 0.062(3) -0.001(3) -0.036(3) -0.008(4)
C56 0.124(6) 0.199(9) 0.082(4) -0.017(5) -0.024(4) -0.051(6)
C57 0.058(2) 0.0376(19) 0.0349(19) -0.0025(16) 0.0091(16) -0.0064(17)
C58 0.126(4) 0.045(2) 0.071(3) -0.003(2) 0.035(3) 0.022(3)
C59 0.17(2) 0.077(12) 0.067(11) -0.030(10) -0.010(12) 0.045(13)
C60 0.165(9) 0.093(6) 0.153(9) 0.013(6) 0.100(8) 0.043(6)

loop_
_atom_type_symbol
_atom_type_description
_atom_type_scat_dispersion_real
_atom_type_scat_dispersion_imag
_atom_type_scat_source
C C 0.0033 0.0016 'International Tables Vol C Tables 4.2.6.8 and 6.1.1.4'
H H 0.0000 0.0000 'International Tables Vol C Tables 4.2.6.8 and 6.1.1.4'
N N 0.0061 0.0033 'International Tables Vol C Tables 4.2.6.8 and 6.1.1.4'
O O 0.0106 0.0060 'International Tables Vol C Tables 4.2.6.8 and 6.1.1.4'
S S 0.1246 0.1234 'International Tables Vol C Tables 4.2.6.8 and 6.1.1.4'

loop_
_geom_angle_atom_site_label_1
_geom_angle_atom_site_label_2
_geom_angle_atom_site_label_3
_geom_angle
O1 S1 O2 119.75(17)
O1 S1 N1 107.07(16)
O1 S1 C1 107.51(16)
O2 S1 N1 106.00(16)
O2 S1 C1 108.14(16)
N1 S1 C1 107.86(15)
C13 O4 H4 109.5
C24 O6 C25 116.8(3)
C27 O8 C28 116.4(4)
C8 N1 S1 119.6(2)
C8 N1 C15 111.7(2)
C15 N1 S1 121.0(2)
C6 C1 S1 120.77(18)
C6 C1 C2 120.0
C2 C1 S1 119.18(18)
C1 C6 H6 120.0
C1 C6 C5 120.0
C5 C6 H6 120.0
C6 C5 H5 120.0
C6 C5 C4 120.0
C4 C5 H5 120.0
C5 C4 C7 120.3(5)
C3 C4 C5 120.0
C3 C4 C7 119.5(5)
C4 C3 H3 120.0
C4 C3 C2 120.0
C2 C3 H3 120.0
C1 C2 H2 120.0
C3 C2 C1 120.0
C3 C2 H2 120.0
C4 C7 H7A 109.5
C4 C7 H7B 109.5
C4 C7 H7C 109.5
H7A C7 H7B 109.5
H7A C7 H7C 109.5
H7B C7 H7C 109.5
N1 C8 H8A 111.5
N1 C8 H8B 111.5
N1 C8 C9 101.3(2)
H8A C8 H8B 109.3
C9 C8 H8A 111.5
C9 C8 H8B 111.5
C8 C9 C10 110.3(3)
C8 C9 C14 101.6(3)
C14 C9 C10 110.5(3)
C22 C9 C8 119.9(3)
C22 C9 C10 106.3(3)
C22 C9 C14 108.1(2)
O3 C10 C9 119.9(3)
O3 C10 C11 122.4(3)
C11 C10 C9 117.7(3)
C10 C11 H11 118.2
C12 C11 C10 123.7(3)
C12 C11 H11 118.2
C11 C12 C13 120.5(3)
C11 C12 C16 121.0(3)
C16 C12 C13 118.5(3)
O4 C13 C12 112.4(3)
O4 C13 C14 110.5(3)
O4 C13 C17 107.6(2)
C12 C13 C14 111.3(2)
C12 C13 C17 107.7(3)
C14 C13 C17 107.2(2)
C9 C14 H14 108.0
C13 C14 C9 110.1(3)
C13 C14 H14 108.0
C15 C14 C9 103.8(2)
C15 C14 C13 118.6(3)
C15 C14 H14 108.0
N1 C15 C14 102.1(2)
N1 C15 H15A 111.4
N1 C15 H15B 111.4
C14 C15 H15A 111.4
C14 C15 H15B 111.4
H15A C15 H15B 109.2
C12 C16 H16A 109.5
C12 C16 H16B 109.5
C12 C16 H16C 109.5
H16A C16 H16B 109.5
H16A C16 H16C 109.5
H16B C16 H16C 109.5
C18 C17 C13 119.1(3)
C18 C17 C23 123.1(3)
C23 C17 C13 117.8(3)
C17 C18 C19 128.9(3)
C17 C18 C22 123.9(3)
C22 C18 C19 107.2(3)
C18 C19 H19A 110.8
C18 C19 H19B 110.8
C18 C19 C20 104.7(3)
H19A C19 H19B 108.9
C20 C19 H19A 110.8
C20 C19 H19B 110.8
C21 C20 C19 103.9(3)
C21 C20 C24 113.6(3)
C21 C20 C27 108.9(3)
C24 C20 C19 111.6(3)
C24 C20 C27 107.4(3)
C27 C20 C19 111.6(3)
C20 C21 H21 124.0
C22 C21 C20 111.9(3)
C22 C21 H21 124.0
C18 C22 C9 117.9(3)
C21 C22 C9 130.4(3)
C21 C22 C18 111.6(3)
C17 C23 H23A 109.5
C17 C23 H23B 109.5
C17 C23 H23C 109.5
H23A C23 H23B 109.5
H23A C23 H23C 109.5
H23B C23 H23C 109.5
O5 C24 O6 124.3(3)
O5 C24 C20 125.4(3)
O6 C24 C20 110.3(3)
O6 C25 H25A 110.5
O6 C25 H25B 110.5
H25A C25 H25B 108.7
C26 C25 O6 106.3(4)
C26 C25 H25A 110.5
C26 C25 H25B 110.5
C25 C26 H26A 109.5
C25 C26 H26B 109.5
C25 C26 H26C 109.5
H26A C26 H26B 109.5
H26A C26 H26C 109.5
H26B C26 H26C 109.5
O7 C27 O8 124.2(4)
O7 C27 C20 125.8(4)
O8 C27 C20 110.0(3)
O8 C28 H28C 108.3
O8 C28 H28D 108.3
O8 C28 H28A 111.3
O8 C28 H28B 111.3
O8 C28 C30 102.3(7)
O9 S2 O10 120.18(18)
O9 S2 N2 106.07(16)
O9 S2 C31 108.38(16)
O10 S2 N2 107.23(16)
O10 S2 C31 106.82(16)
N2 S2 C31 107.60(14)
C43 O12 H12 109.5
C54 O14 C55 117.3(4)
C57 O16 C58 117.9(3)
C38 N2 S2 119.2(2)
C45 N2 S2 121.7(2)
C45 N2 C38 112.2(2)
C36 C31 S2 119.04(16)
C36 C31 C32 120.0
C32 C31 S2 120.93(16)
C31 C36 H36 120.0
C35 C36 C31 120.0
C35 C36 H36 120.0
C36 C35 H35 120.0
C34 C35 C36 120.0
C34 C35 H35 120.0
C35 C34 C33 120.0
C35 C34 C37 120.4(4)
C33 C34 C37 119.5(4)
C34 C33 H33 120.0
C32 C33 C34 120.0
C32 C33 H33 120.0
C31 C32 H32 120.0
C33 C32 C31 120.0
C33 C32 H32 120.0
C34 C37 H37A 109.5
C34 C37 H37B 109.5
C34 C37 H37C 109.5
H37A C37 H37B 109.5
H37A C37 H37C 109.5
H37B C37 H37C 109.5
N2 C38 H38A 111.6
N2 C38 H38B 111.6
N2 C38 C39 100.6(2)
H38A C38 H38B 109.4
C39 C38 H38A 111.6
C39 C38 H38B 111.6
C38 C39 C40 109.8(3)
C38 C39 C44 101.8(3)
C44 C39 C40 110.8(3)
C52 C39 C38 119.3(3)
C52 C39 C40 106.7(3)
C52 C39 C44 108.2(2)
O11 C40 C39 120.5(3)
O11 C40 C41 122.1(3)
C41 C40 C39 117.4(3)
C40 C41 H41 118.1
C42 C41 C40 123.8(3)
C42 C41 H41 118.1
C41 C42 C43 120.2(3)
C41 C42 C46 121.1(3)
C46 C42 C43 118.7(3)
O12 C43 C42 112.1(3)
O12 C43 C44 110.4(3)
O12 C43 C47 107.5(2)
C42 C43 C44 111.3(2)
C42 C43 C47 108.0(3)
C44 C43 C47 107.3(2)
C39 C44 C43 109.7(3)
C39 C44 H44 107.9
C43 C44 H44 107.9
C45 C44 C39 103.8(2)
C45 C44 C43 119.1(3)
C45 C44 H44 107.9
N2 C45 C44 102.4(3)
N2 C45 H45A 111.3
N2 C45 H45B 111.3
C44 C45 H45A 111.3
C44 C45 H45B 111.3
H45A C45 H45B 109.2
C42 C46 H46A 109.5
C42 C46 H46B 109.5
C42 C46 H46C 109.5
H46A C46 H46B 109.5
H46A C46 H46C 109.5
H46B C46 H46C 109.5
C48 C47 C43 118.9(3)
C48 C47 C53 123.3(3)
C53 C47 C43 117.8(3)
C47 C48 C49 128.8(3)
C47 C48 C52 123.7(3)
C52 C48 C49 107.5(3)
C48 C49 H49A 110.8
C48 C49 H49B 110.8
C48 C49 C50 104.9(3)
H49A C49 H49B 108.8
C50 C49 H49A 110.8
C50 C49 H49B 110.8
C51 C50 C49 103.7(3)
C51 C50 C54 108.5(3)
C51 C50 C57 113.1(3)
C54 C50 C49 112.8(3)
C57 C50 C49 111.5(3)
C57 C50 C54 107.3(3)
C50 C51 H51 124.0
C52 C51 C50 112.0(3)
C52 C51 H51 124.0
C48 C52 C39 118.1(3)
C51 C52 C39 130.8(3)
C51 C52 C48 111.1(3)
C47 C53 H53A 109.5
C47 C53 H53B 109.5
C47 C53 H53C 109.5
H53A C53 H53B 109.5
H53A C53 H53C 109.5
H53B C53 H53C 109.5
O13 C54 O14 124.2(4)
O13 C54 C50 126.4(4)
O14 C54 C50 109.5(3)
O14 C55 H55A 110.0
O14 C55 H55B 110.0
H55A C55 H55B 108.4
C56 C55 O14 108.6(5)
C56 C55 H55A 110.0
C56 C55 H55B 110.0
C55 C56 H56A 109.5
C55 C56 H56B 109.5
C55 C56 H56C 109.5
H56A C56 H56B 109.5
H56A C56 H56C 109.5
H56B C56 H56C 109.5
O15 C57 O16 124.4(3)
O15 C57 C50 125.6(3)
O16 C57 C50 110.0(3)
O16 C58 H58A 109.8
O16 C58 H58B 109.8
O16 C58 H58C 110.2
O16 C58 H58D 110.2
O16 C58 C59 109.2(8)
O16 C58 C60 107.6(5)

loop_
_geom_bond_atom_site_label_1
_geom_bond_atom_site_label_2
_geom_bond_distance
S1 O1 1.427(3)
S1 O2 1.427(3)
S1 N1 1.617(3)
S1 C1 1.746(2)
O3 C10 1.224(4)
O4 H4 0.8200
O4 C13 1.419(4)
O5 C24 1.199(4)
O6 C24 1.324(4)
O6 C25 1.462(5)
O7 C27 1.184(5)
O8 C27 1.319(5)
O8 C28 1.458(6)
N1 C8 1.482(4)
N1 C15 1.496(4)
C1 C6 1.3900
C1 C2 1.3900
C6 H6 0.9300
C6 C5 1.3900
C5 H5 0.9300
C5 C4 1.3900
C4 C3 1.3900
C4 C7 1.509(6)
C3 H3 0.9300
C3 C2 1.3900
C2 H2 0.9300
C7 H7A 0.9600
C7 H7B 0.9600
C7 H7C 0.9600
C8 H8A 0.9700
C8 H8B 0.9700
C8 C9 1.522(4)
C9 C10 1.544(4)
C9 C14 1.534(4)
C9 C22 1.500(4)
C10 C11 1.448(5)
C11 H11 0.9300
C11 C12 1.341(4)
C12 C13 1.521(4)
C12 C16 1.499(5)
C13 C14 1.527(4)
C13 C17 1.537(4)
C14 H14 0.9800
C14 C15 1.520(4)
C15 H15A 0.9700
C15 H15B 0.9700
C16 H16A 0.9600
C16 H16B 0.9600
C16 H16C 0.9600
C17 C18 1.343(4)
C17 C23 1.500(4)
C18 C19 1.510(5)
C18 C22 1.469(4)
C19 H19A 0.9700
C19 H19B 0.9700
C19 C20 1.561(5)
C20 C21 1.505(5)
C20 C24 1.519(5)
C20 C27 1.535(5)
C21 H21 0.9300
C21 C22 1.329(5)
C23 H23A 0.9600
C23 H23B 0.9600
C23 H23C 0.9600
C25 H25A 0.9700
C25 H25B 0.9700
C25 C26 1.435(8)
C26 H26A 0.9600
C26 H26B 0.9600
C26 H26C 0.9600
C28 H28C 0.9700
C28 H28D 0.9700
C28 H28A 0.9700
C28 H28B 0.9700
C28 C29 1.378(12)
C28 C30 1.568(13)
S2 O9 1.423(3)
S2 O10 1.428(3)
S2 N2 1.620(3)
S2 C31 1.746(2)
O11 C40 1.220(4)
O12 H12 0.8200
O12 C43 1.425(4)
O13 C54 1.185(5)
O14 C54 1.331(5)
O14 C55 1.456(5)
O15 C57 1.197(4)
O16 C57 1.325(4)
O16 C58 1.449(5)
N2 C38 1.490(4)
N2 C45 1.480(4)
C31 C36 1.3900
C31 C32 1.3900
C36 H36 0.9300
C36 C35 1.3900
C35 H35 0.9300
C35 C34 1.3900
C34 C33 1.3900
C34 C37 1.522(6)
C33 H33 0.9300
C33 C32 1.3900
C32 H32 0.9300
C37 H37A 0.9600
C37 H37B 0.9600
C37 H37C 0.9600
C38 H38A 0.9700
C38 H38B 0.9700
C38 C39 1.525(4)
C39 C40 1.544(4)
C39 C44 1.531(4)
C39 C52 1.492(4)
C40 C41 1.452(5)
C41 H41 0.9300
C41 C42 1.339(4)
C42 C43 1.524(4)
C42 C46 1.498(5)
C43 C44 1.532(4)
C43 C47 1.534(4)
C44 H44 0.9800
C44 C45 1.517(4)
C45 H45A 0.9700
C45 H45B 0.9700
C46 H46A 0.9600
C46 H46B 0.9600
C46 H46C 0.9600
C47 C48 1.351(4)
C47 C53 1.498(4)
C48 C49 1.511(4)
C48 C52 1.467(4)
C49 H49A 0.9700
C49 H49B 0.9700
C49 C50 1.550(5)
C50 C51 1.513(5)
C50 C54 1.528(5)
C50 C57 1.516(5)
C51 H51 0.9300
C51 C52 1.332(5)
C53 H53A 0.9600
C53 H53B 0.9600
C53 H53C 0.9600
C55 H55A 0.9700
C55 H55B 0.9700
C55 C56 1.437(9)
C56 H56A 0.9600
C56 H56B 0.9600
C56 H56C 0.9600
C58 H58A 0.9700
C58 H58B 0.9700
C58 H58C 0.9700
C58 H58D 0.9700
C58 C59 1.595(15)
C58 C60 1.495(9)
